data_4343294
loop_
_publ_author_name
'Moreno Pineda, Eufemio'
'Heesing, Christian'
'Tuna, Floriana'
'Zheng, Yan-Zhen'
'McInnes, Eric J. L.'
'Schnack, J\"urgen'
'Winpenny, Richard E. P.'

_publ_section_title
;
 Copper Lanthanide Phosphonate Cages: Highly Symmetric {Cu3Ln9P6} and
 {Cu6Ln6P6} Clusters with C3v and D3h Symmetry.
;
_journal_name_full 'Inorganic chemistry'
_journal_page_first 150610150327001
_journal_paper_doi 10.1021/acs.inorgchem.5b00649
_journal_year 2015
_chemical_formula_moiety 'C78 H156 Cu6 Gd6 N6 O48 P6, 2(C3 H9 N)'
_chemical_formula_sum 'C84 H174 Cu6 Gd6 N8 O48 P6'
_chemical_formula_weight 3574.86
_space_group_crystal_system orthorhombic
_space_group_IT_number 70
_space_group_name_Hall '-F 2uv 2vw'
_space_group_name_H-M_alt 'F d d d'
_symmetry_space_group_name_Hall '-F 2uv 2vw'
_symmetry_space_group_name_H-M 'F d d d :2'
_atom_sites_solution_hydrogens mixed
_atom_sites_solution_primary direct
_audit_creation_date 2015-03-11
_audit_creation_method
;
Olex2 1.2
(compiled 2015.01.26 svn.r3151 for OlexSys, GUI svn.r4998)
;
_cell_angle_alpha 90
_cell_angle_beta 90
_cell_angle_gamma 90
_cell_formula_units_Z 16
_cell_length_a 35.8449(3)
_cell_length_b 39.1793(4)
_cell_length_c 45.6982(4)
_cell_measurement_reflns_used 78922
_cell_measurement_temperature 100.15
_cell_measurement_theta_max 28.8460
_cell_measurement_theta_min 1.6550
_cell_volume 64177.6(10)
_computing_cell_refinement
;
CrysAlisPro, Agilent Technologies,
Version 1.171.36.28 (release 01-02-2013 CrysAlis171 .NET)
(compiled Feb  1 2013,16:14:44)
;
_computing_data_collection
;
CrysAlisPro, Agilent Technologies,
Version 1.171.36.28 (release 01-02-2013 CrysAlis171 .NET)
(compiled Feb  1 2013,16:14:44)
;
_computing_data_reduction
;
CrysAlisPro, Agilent Technologies,
Version 1.171.36.28 (release 01-02-2013 CrysAlis171 .NET)
(compiled Feb  1 2013,16:14:44)
;
_computing_molecular_graphics 'Olex2 (Dolomanov et al., 2009)'
_computing_publication_material 'Olex2 (Dolomanov et al., 2009)'
_computing_structure_refinement 'ShelXL (Sheldrick, 2008)'
_computing_structure_solution 'ShelXS (Sheldrick, 2008)'
_diffrn_ambient_temperature 100.15
_diffrn_measured_fraction_theta_full 0.999
_diffrn_measured_fraction_theta_max 0.999
_diffrn_measurement_details
;
  1 omega    2.20  182.01   0.2997    9.9860
omega____ theta____ kappa____ phi______ frames
    -       28.0000   73.8962  -25.8019 600

  2 omega    2.20  182.01   0.2997    9.9860
omega____ theta____ kappa____ phi______ frames
    -       28.0000   73.8962   94.1981 600

  3 omega    2.20  182.01   0.2997    9.9860
omega____ theta____ kappa____ phi______ frames
    -       28.0000   73.8962 -145.8038 600
;
_diffrn_measurement_device_type 'Saxi-CrysAlisPro-abstract goniometer imported SAXI images'
_diffrn_measurement_method '\w scans'
_diffrn_orient_matrix_UB_11 -0.0173252000
_diffrn_orient_matrix_UB_12 -0.0019783000
_diffrn_orient_matrix_UB_13 0.0073037000
_diffrn_orient_matrix_UB_21 -0.0054181000
_diffrn_orient_matrix_UB_22 -0.0124869000
_diffrn_orient_matrix_UB_23 -0.0104025000
_diffrn_orient_matrix_UB_31 0.0078846000
_diffrn_orient_matrix_UB_32 -0.0129675000
_diffrn_orient_matrix_UB_33 0.0088977000
_diffrn_radiation_monochromator graphite
_diffrn_radiation_type MoK\a
_diffrn_radiation_wavelength 0.71073
_diffrn_reflns_av_R_equivalents 0.0546
_diffrn_reflns_av_unetI/netI 0.0265
_diffrn_reflns_laue_measured_fraction_full 0.999
_diffrn_reflns_laue_measured_fraction_max 0.999
_diffrn_reflns_limit_h_max 44
_diffrn_reflns_limit_h_min -44
_diffrn_reflns_limit_k_max 48
_diffrn_reflns_limit_k_min -48
_diffrn_reflns_limit_l_max 57
_diffrn_reflns_limit_l_min -57
_diffrn_reflns_number 126015
_diffrn_reflns_point_group_measured_fraction_full 0.999
_diffrn_reflns_point_group_measured_fraction_max 0.999
_diffrn_reflns_theta_full 25.242
_diffrn_reflns_theta_max 26.373
_diffrn_reflns_theta_min 2.654
_diffrn_source 'Enhance (Mo) X-ray Source'
_exptl_absorpt_coefficient_mu 3.344
_exptl_absorpt_correction_T_max 1.00000
_exptl_absorpt_correction_T_min 0.81188
_exptl_absorpt_correction_type multi-scan
_exptl_absorpt_process_details
;
CrysAlisPro, Agilent Technologies,
Version 1.171.36.28 (release 01-02-2013 CrysAlis171 .NET)
(compiled Feb  1 2013,16:14:44)
Empirical absorption correction using spherical harmonics,
 implemented in SCALE3 ABSPACK scaling algorithm.
;
_exptl_crystal_colour 'clear blue'
_exptl_crystal_colour_lustre clear
_exptl_crystal_colour_primary blue
_exptl_crystal_density_diffrn 1.480
_exptl_crystal_description block
_exptl_crystal_F_000 28256
_exptl_crystal_size_max 0.2
_exptl_crystal_size_mid 0.2
_exptl_crystal_size_min 0.2
_refine_diff_density_max 2.913
_refine_diff_density_min -1.389
_refine_diff_density_rms 0.162
_refine_ls_extinction_method none
_refine_ls_goodness_of_fit_ref 1.120
_refine_ls_hydrogen_treatment mixed
_refine_ls_matrix_type full
_refine_ls_number_parameters 770
_refine_ls_number_reflns 16412
_refine_ls_number_restraints 384
_refine_ls_restrained_S_all 1.114
_refine_ls_R_factor_all 0.0670
_refine_ls_R_factor_gt 0.0580
_refine_ls_shift/su_max 0.002
_refine_ls_shift/su_mean 0.000
_refine_ls_structure_factor_coef Fsqd
_refine_ls_weighting_details 'w=1/[\s^2^(Fo^2^)+(0.0505P)^2^+2558.5537P] where P=(Fo^2^+2Fc^2^)/3'
_refine_ls_weighting_scheme calc
_refine_ls_wR_factor_gt 0.1357
_refine_ls_wR_factor_ref 0.1403
_reflns_Friedel_coverage 0.000
_reflns_number_gt 14370
_reflns_number_total 16412
_reflns_threshold_expression 'I > 2\s(I)'
_cod_data_source_file ic5b00649_si_005.cif
_cod_data_source_block Cu6Gd6P6
_cod_original_cell_volume 64177.5(10)
_cod_database_code 4343294
_shelxl_version_number 2014/6
_shelx_space_group_comment
;
The symmetry employed for this shelxl refinement is uniquely defined
by the following loop, which should always be used as a source of
symmetry information in preference to the above space-group names.
They are only intended as comments.
;
_reflns_odcompleteness_completeness 99.96
_reflns_odcompleteness_iscentric 1
_reflns_odcompleteness_theta 26.32
_olex2_refinement_description
;
1. Fixed Uiso
 At 1.2 times of:
  All C(H) groups, All N(H,H) groups
 At 1.5 times of:
  All C(H,H,H) groups
2. Restrained distances
 C5A-C2 = C2-C3A
 1.52 with sigma of 0.02
 C3A-C2 = C2-C4A
 1.52 with sigma of 0.02
 C4A-C2 = C2-C5A
 1.52 with sigma of 0.02
 C5-C2 = C2-C4
 1.52 with sigma of 0.02
 C15A-C12 = C12-C14A
 1.52 with sigma of 0.02
 C14A-C12 = C12-C13A
 1.52 with sigma of 0.02
 C13A-C12 = C12-C15A
 1.52 with sigma of 0.02
 C19A-C17 = C17-C18A
 1.52 with sigma of 0.02
 C18A-C17 = C17-C20A
 1.52 with sigma of 0.02
 C20A-C17 = C17-C19A
 1.52 with sigma of 0.02
 C25A-C22 = C22-C21
 1.52 with sigma of 0.02
 C23A-C22 = C22-C21
 1.52 with sigma of 0.02
 C24A-C22 = C22-C21
 1.52 with sigma of 0.02
 C25A-C22 = C22-C24A
 1.52 with sigma of 0.02
 C24A-C22 = C22-C23A
 1.52 with sigma of 0.02
 C23A-C22 = C22-C25A
 1.52 with sigma of 0.02
 C23-C22 = C22-C24
 1.52 with sigma of 0.02
 C24-C22 = C22-C25
 1.52 with sigma of 0.02
 C25-C22 = C22-C23
 1.52 with sigma of 0.02
 C8-C7 = C7-C10
 1.52 with sigma of 0.02
 C8A-C7A = C7A-C10A
 1.52 with sigma of 0.02
 C10A-C7A = C7A-C6
 1.52 with sigma of 0.02
 C10A-C7A = C7A-C9A
 1.52 with sigma of 0.02
 C8A-C7A = C7A-C9A
 1.52 with sigma of 0.02
 C9-C7 = C7-C10
 1.52 with sigma of 0.02
 C8-C7 = C7-C9
 1.52 with sigma of 0.02
 C5A-C3A
 2.483 with sigma of 0.04
 C3A-C4A
 2.483 with sigma of 0.04
 C4A-C5A
 2.483 with sigma of 0.04
 C5-C4
 2.483 with sigma of 0.04
 C15A-C14A
 2.483 with sigma of 0.04
 C14A-C13A
 2.483 with sigma of 0.04
 C13A-C15A
 2.483 with sigma of 0.04
 C19A-C18A
 2.483 with sigma of 0.04
 C18A-C20A
 2.483 with sigma of 0.04
 C20A-C19A
 2.483 with sigma of 0.04
 C25A-C21
 2.483 with sigma of 0.04
 C23A-C21
 2.483 with sigma of 0.04
 C24A-C21
 2.483 with sigma of 0.04
 C25A-C24A
 2.483 with sigma of 0.04
 C24A-C23A
 2.483 with sigma of 0.04
 C23A-C25A
 2.483 with sigma of 0.04
 C23-C24
 2.483 with sigma of 0.04
 C24-C25
 2.483 with sigma of 0.04
 C25-C23
 2.483 with sigma of 0.04
 C8-C10
 2.483 with sigma of 0.04
 C8A-C10A
 2.483 with sigma of 0.04
 C10A-C6
 2.483 with sigma of 0.04
 C10A-C9A
 2.483 with sigma of 0.04
 C8A-C9A
 2.483 with sigma of 0.04
 C9-C10
 2.483 with sigma of 0.04
 C8-C9
 2.483 with sigma of 0.04
3. Uiso/Uaniso restraints and constraints
Uanis(C18) \\sim Ueq, Uanis(C20) \\sim Ueq: with sigma of 0.01 and sigma for
terminal atoms of 0.02
Uanis(C15) \\sim Ueq: with sigma of 0.01 and sigma for terminal atoms of 0.02
Uanis(C7) = Uanis(C7A)
Uanis(C17) = Uanis(C27)
Uanis(C4) = Uanis(C5)
Uanis(C5) = Uanis(C5A)
Uanis(C3) = Uanis(C3A)
Uanis(C4) = Uanis(C4A)
Uanis(C13) = Uanis(C13A)
Uanis(C15) = Uanis(C15A)
Uanis(C14) = Uanis(C14A)
Uanis(C18) = Uanis(C18A)
Uanis(C20) = Uanis(C20A)
Uanis(C19) = Uanis(C19A)
Uanis(C23) = Uanis(C23A)
Uanis(C24) = Uanis(C24A)
Uanis(C25) = Uanis(C25A)
Uanis(C8) = Uanis(C8A)
Uanis(C10) = Uanis(C10A)
Uanis(C9) = Uanis(C9A)
4. Rigid body (RIGU) restrains
 C1, C2, C3, C4, C5, C3A, C4A, C5A
 with sigma for 1-2 distances of 0.004 and sigma for 1-3 distances of 0.004
 C11, C12, C13, C14, C15, C13A, C14A, C15A
 with sigma for 1-2 distances of 0.004 and sigma for 1-3 distances of 0.004
 C16, C17, C18, C19, C20, C18A, C19A, C20A
 with sigma for 1-2 distances of 0.004 and sigma for 1-3 distances of 0.004
 C21, C22, C23, C24, C25, C23A, C24A, C25A
 with sigma for 1-2 distances of 0.004 and sigma for 1-3 distances of 0.004
 C6, C7, C8, C9, C10, C7A, C8A, C9A, C10A
 with sigma for 1-2 distances of 0.004 and sigma for 1-3 distances of 0.004
5. Others
 Sof(C3A)=Sof(H3AA)=Sof(H3AB)=Sof(H3AC)=Sof(C4A)=Sof(H4AA)=Sof(H4AB)=Sof(H4AC)=
 Sof(C5A)=Sof(H5AA)=Sof(H5AB)=Sof(H5AC)=1-FVAR(1)
 Sof(C3)=Sof(H3C)=Sof(H3D)=Sof(H3E)=Sof(C4)=Sof(H4A)=Sof(H4B)=Sof(H4C)=Sof(C5)=
 Sof(H5A)=Sof(H5B)=Sof(H5C)=FVAR(1)
 Sof(C13A)=Sof(H13D)=Sof(H13E)=Sof(H13F)=Sof(C14A)=Sof(H14D)=Sof(H14E)=
 Sof(H14F)=Sof(C15A)=Sof(H15D)=Sof(H15E)=Sof(H15F)=1-FVAR(2)
 Sof(C13)=Sof(H13A)=Sof(H13B)=Sof(H13C)=Sof(C14)=Sof(H14A)=Sof(H14B)=Sof(H14C)=
 Sof(C15)=Sof(H15A)=Sof(H15B)=Sof(H15C)=FVAR(2)
 Sof(C7A)=Sof(C8A)=Sof(H8AA)=Sof(H8AB)=Sof(H8AC)=Sof(C9A)=Sof(H9AA)=Sof(H9AB)=
 Sof(H9AC)=Sof(C10A)=Sof(H10D)=Sof(H10E)=Sof(H10F)=1-FVAR(3)
 Sof(C7)=Sof(C8)=Sof(H8A)=Sof(H8B)=Sof(H8C)=Sof(C9)=Sof(H9A)=Sof(H9B)=Sof(H9C)=
 Sof(C10)=Sof(H10A)=Sof(H10B)=Sof(H10C)=FVAR(3)
 Sof(C18A)=Sof(H18D)=Sof(H18E)=Sof(H18F)=Sof(C19A)=Sof(H19D)=Sof(H19E)=
 Sof(H19F)=Sof(C20A)=Sof(H20D)=Sof(H20E)=Sof(H20F)=1-FVAR(4)
 Sof(C18)=Sof(H18A)=Sof(H18B)=Sof(H18C)=Sof(C19)=Sof(H19A)=Sof(H19B)=Sof(H19C)=
 Sof(C20)=Sof(H20A)=Sof(H20B)=Sof(H20C)=FVAR(4)
 Sof(C23A)=Sof(H23D)=Sof(H23E)=Sof(H23F)=Sof(C24A)=Sof(H24D)=Sof(H24E)=
 Sof(H24F)=Sof(C25A)=Sof(H25D)=Sof(H25E)=Sof(H25F)=1-FVAR(5)
 Sof(C23)=Sof(H23A)=Sof(H23B)=Sof(H23C)=Sof(C24)=Sof(H24A)=Sof(H24B)=Sof(H24C)=
 Sof(C25)=Sof(H25A)=Sof(H25B)=Sof(H25C)=FVAR(5)
6.a Ternary CH refined with riding coordinates:
 C31(H31)
6.b Secondary CH2 refined with riding coordinates:
 N1(H1A,H1B), N2(H2A,H2B), N3(H3A,H3B)
6.c Me refined with riding coordinates:
 C3(H3C,H3D,H3E), C3A(H3AA,H3AB,H3AC), C4(H4A,H4B,H4C), C4A(H4AA,H4AB,H4AC),
 C5(H5A,H5B,H5C), C5A(H5AA,H5AB,H5AC), C8(H8A,H8B,H8C), C8A(H8AA,H8AB,H8AC),
 C9(H9A,H9B,H9C), C9A(H9AA,H9AB,H9AC), C10(H10A,H10B,H10C), C10A(H10D,H10E,
 H10F), C13(H13A,H13B,H13C), C13A(H13D,H13E,H13F), C14(H14A,H14B,H14C),
 C14A(H14D,H14E,H14F), C15(H15A,H15B,H15C), C15A(H15D,H15E,H15F), C18(H18A,H18B,
 H18C), C18A(H18D,H18E,H18F), C19(H19A,H19B,H19C), C19A(H19D,H19E,H19F),
 C20(H20A,H20B,H20C), C20A(H20D,H20E,H20F), C23(H23A,H23B,H23C), C23A(H23D,H23E,
 H23F), C24(H24A,H24B,H24C), C24A(H24D,H24E,H24F), C25(H25A,H25B,H25C),
 C25A(H25D,H25E,H25F)
6.d Idealised Me refined as rotating group:
 C2P(H2PA,H2PB,H2PC), C3P(H3PA,H3PB,H3PC), C5P(H5PA,H5PB,H5PC), C6P(H6PA,H6PB,
 H6PC), C8P(H8PA,H8PB,H8PC), C9P(H9PA,H9PB,H9PC), C28(H28A,H28B,H28C), C29(H29A,
 H29B,H29C), C30(H30A,H30B,H30C), C32(H32A,H32B,H32C), C33(H33A,H33B,H33C)
;
_olex2_submission_special_instructions 'No special instructions were received'

loop_
_space_group_symop_operation_xyz
'x, y, z'
'-x+1/4, -y+1/4, z'
'x, -y+1/4, -z+1/4'
'-x+1/4, y, -z+1/4'
'x, y+1/2, z+1/2'
'-x+1/4, -y+3/4, z+1/2'
'x, -y+3/4, -z+3/4'
'-x+1/4, y+1/2, -z+3/4'
'x+1/2, y, z+1/2'
'-x+3/4, -y+1/4, z+1/2'
'x+1/2, -y+1/4, -z+3/4'
'-x+3/4, y, -z+3/4'
'x+1/2, y+1/2, z'
'-x+3/4, -y+3/4, z'
'x+1/2, -y+3/4, -z+1/4'
'-x+3/4, y+1/2, -z+1/4'
'-x, -y, -z'
'x-1/4, y-1/4, -z'
'-x, y-1/4, z-1/4'
'x-1/4, -y, z-1/4'
'-x, -y+1/2, -z+1/2'
'x-1/4, y+1/4, -z+1/2'
'-x, y+1/4, z+1/4'
'x-1/4, -y+1/2, z+1/4'
'-x+1/2, -y, -z+1/2'
'x+1/4, y-1/4, -z+1/2'
'-x+1/2, y-1/4, z+1/4'
'x+1/4, -y, z+1/4'
'-x+1/2, -y+1/2, -z'
'x+1/4, y+1/4, -z'
'-x+1/2, y+1/4, z-1/4'
'x+1/4, -y+1/2, z-1/4'

loop_
_atom_site_label
_atom_site_type_symbol
_atom_site_fract_x
_atom_site_fract_y
_atom_site_fract_z
_atom_site_U_iso_or_equiv
_atom_site_adp_type
_atom_site_occupancy
_atom_site_site_symmetry_order
_atom_site_calc_flag
_atom_site_refinement_flags_posn
_atom_site_refinement_flags_adp
_atom_site_refinement_flags_occupancy
_atom_site_disorder_assembly
_atom_site_disorder_group
Gd1 Gd 0.20618(2) 0.80413(2) 0.13080(2) 0.03677(11) Uani 1 1 d . . . . .
Gd2 Gd 0.18096(2) 0.87803(2) 0.03942(2) 0.02821(9) Uani 1 1 d . . . . .
Gd3 Gd 0.19623(2) 0.97539(2) 0.13564(2) 0.02621(9) Uani 1 1 d . . . . .
Cu1 Cu 0.20955(3) 0.78182(2) 0.05866(2) 0.0447(3) Uani 1 1 d . . . . .
Cu2 Cu 0.26201(3) 0.84083(2) 0.06265(2) 0.0413(2) Uani 1 1 d . . . . .
Cu3 Cu 0.14348(3) 1.02971(2) 0.09606(2) 0.0360(2) Uani 1 1 d . . . . .
P1 P 0.13042(6) 0.81074(5) 0.07339(4) 0.0334(4) Uani 1 1 d . . . . .
P2 P 0.22832(5) 0.88902(5) 0.11218(4) 0.0296(4) Uani 1 1 d . . . . .
P3 P 0.13350(5) 0.95556(4) 0.07130(4) 0.0246(4) Uani 1 1 d . . . . .
O1 O 0.2113(2) 0.73476(14) 0.07518(15) 0.062(2) Uani 1 1 d . . . . .
O1OH O 0.21976(17) 0.82641(12) 0.03823(11) 0.0383(13) Uani 1 1 d . . . . .
O1P O 0.16499(16) 0.80482(12) 0.09168(10) 0.0346(12) Uani 1 1 d . . . . .
O2 O 0.2074(2) 0.74672(15) 0.12283(15) 0.066(2) Uani 1 1 d . . . . .
O2OH O 0.24415(17) 0.80148(14) 0.08681(12) 0.0427(14) Uani 1 1 d . . . . .
O2P O 0.13407(15) 0.84287(13) 0.05464(11) 0.0331(11) Uani 1 1 d . . . . .
O3 O 0.2325(2) 0.7953(2) 0.17895(16) 0.083(3) Uani 1 1 d . . . . .
O3OH O 0.15816(14) 1.02630(13) 0.13755(12) 0.0364(12) Uani 1 1 d . . . . .
O3P O 0.15575(16) 0.81174(13) 0.15922(11) 0.0379(12) Uani 1 1 d . . . . .
O4 O 0.27293(19) 0.79957(17) 0.14370(13) 0.0537(16) Uani 1 1 d . . . . .
O4P O 0.21965(16) 0.86085(13) 0.13431(11) 0.0385(13) Uani 1 1 d . . . . .
O5 O 0.28570(16) 0.86936(15) 0.03216(13) 0.0443(14) Uani 1 1 d . . . . .
O5P O 0.21383(14) 0.92306(13) 0.12252(11) 0.0318(11) Uani 1 1 d . . . . .
O6 O 0.23508(15) 0.89917(13) 0.01967(11) 0.0356(12) Uani 1 1 d . . . . .
O6P O 0.21509(14) 0.87900(12) 0.08178(11) 0.0304(11) Uani 1 1 d . . . . .
O7 O 0.17232(18) 0.85272(14) -0.01014(12) 0.0435(14) Uani 1 1 d . . . . .
O7P O 0.14846(13) 0.92228(12) 0.05978(10) 0.0278(10) Uani 1 1 d . . . . .
O8 O 0.15368(18) 0.90515(16) -0.00342(12) 0.0487(15) Uani 1 1 d . . . . .
O8P O 0.15511(13) 0.97071(11) 0.09695(10) 0.0254(10) Uani 1 1 d . . . . .
O9 O 0.25633(17) 0.97094(18) 0.15874(15) 0.0564(18) Uani 1 1 d . . . . .
O9P O 0.09182(13) 0.95307(12) 0.07872(10) 0.0281(10) Uani 1 1 d . . . . .
O10 O 0.22156(16) 1.01267(15) 0.17487(12) 0.0424(13) Uani 1 1 d . . . . .
O11 O 0.22772(16) 1.01169(14) 0.10340(13) 0.0432(14) Uani 1 1 d . . . . .
O12 O 0.19024(17) 1.05016(14) 0.08252(15) 0.0487(15) Uani 1 1 d . . . . .
N1 N 0.1658(2) 0.77148(18) 0.03323(15) 0.052(2) Uani 1 1 d . . . . .
H1A H 0.1664 0.7858 0.0175 0.062 Uiso 1 1 calc R . . . .
H1B H 0.1683 0.7498 0.0263 0.062 Uiso 1 1 calc R . . . .
N2 N 0.2925(2) 0.8595(2) 0.09554(17) 0.0490(18) Uani 1 1 d . . . . .
H2A H 0.2937 0.8433 0.1098 0.059 Uiso 1 1 calc R . . . .
H2B H 0.3161 0.8628 0.0889 0.059 Uiso 1 1 calc R . . . .
N3 N 0.1253(2) 1.02082(17) 0.05526(15) 0.0445(17) Uani 1 1 d . . . . .
H3A H 0.0999 1.0215 0.0554 0.053 Uiso 1 1 calc R . . . .
H3B H 0.1333 1.0381 0.0435 0.053 Uiso 1 1 calc R . . . .
C1 C 0.2097(3) 0.7264(2) 0.1020(2) 0.065(3) Uani 1 1 d . . . . .
C1P C 0.1278(3) 0.7746(2) 0.04755(18) 0.048(2) Uani 1 1 d . . . . .
C2 C 0.2102(3) 0.6882(2) 0.1093(2) 0.066(2) Uani 1 1 d D . . . .
C2P C 0.0976(3) 0.7806(3) 0.0249(2) 0.060(3) Uani 1 1 d . . . . .
H2PA H 0.0734 0.7824 0.0346 0.090 Uiso 1 1 calc GR . . . .
H2PB H 0.0972 0.7615 0.0111 0.090 Uiso 1 1 calc GR . . . .
H2PC H 0.1028 0.8019 0.0143 0.090 Uiso 1 1 calc GR . . . .
C3 C 0.1797(5) 0.6809(3) 0.1306(3) 0.065(3) Uani 0.757(13) 1 d . . P A 1
H3C H 0.1817 0.6967 0.1472 0.098 Uiso 0.757(13) 1 calc R . P A 1
H3D H 0.1555 0.6840 0.1210 0.098 Uiso 0.757(13) 1 calc R . P A 1
H3E H 0.1820 0.6574 0.1376 0.098 Uiso 0.757(13) 1 calc R . P A 1
C3A C 0.1829(9) 0.6726(8) 0.0864(7) 0.065(3) Uani 0.243(13) 1 d D . P A 2
H3AA H 0.1913 0.6785 0.0666 0.098 Uiso 0.243(13) 1 calc R . P A 2
H3AB H 0.1825 0.6477 0.0885 0.098 Uiso 0.243(13) 1 calc R . P A 2
H3AC H 0.1578 0.6817 0.0896 0.098 Uiso 0.243(13) 1 calc R . P A 2
C3P C 0.1192(3) 0.7417(2) 0.0649(2) 0.063(3) Uani 1 1 d . . . . .
H3PA H 0.1374 0.7392 0.0808 0.094 Uiso 1 1 calc GR . . . .
H3PB H 0.1208 0.7220 0.0518 0.094 Uiso 1 1 calc GR . . . .
H3PC H 0.0940 0.7432 0.0732 0.094 Uiso 1 1 calc GR . . . .
C4 C 0.2107(5) 0.6663(3) 0.0831(3) 0.078(3) Uani 0.757(13) 1 d D . P A 1
H4A H 0.2316 0.6729 0.0705 0.117 Uiso 0.757(13) 1 calc R . P A 1
H4B H 0.2137 0.6424 0.0890 0.117 Uiso 0.757(13) 1 calc R . P A 1
H4C H 0.1872 0.6690 0.0724 0.117 Uiso 0.757(13) 1 calc R . P A 1
C4A C 0.2474(7) 0.6736(10) 0.1002(10) 0.078(3) Uani 0.243(13) 1 d D . P A 2
H4AA H 0.2548 0.6834 0.0813 0.117 Uiso 0.243(13) 1 calc R . P A 2
H4AB H 0.2662 0.6792 0.1150 0.117 Uiso 0.243(13) 1 calc R . P A 2
H4AC H 0.2453 0.6487 0.0984 0.117 Uiso 0.243(13) 1 calc R . P A 2
C4P C 0.2794(2) 0.8921(2) 0.10925(19) 0.0413(19) Uani 1 1 d . . . . .
C5 C 0.2476(4) 0.6819(3) 0.1267(3) 0.078(3) Uani 0.757(13) 1 d D . P A 1
H5A H 0.2479 0.6963 0.1442 0.117 Uiso 0.757(13) 1 calc R . P A 1
H5B H 0.2491 0.6578 0.1324 0.117 Uiso 0.757(13) 1 calc R . P A 1
H5C H 0.2689 0.6877 0.1142 0.117 Uiso 0.757(13) 1 calc R . P A 1
C5A C 0.1933(13) 0.6767(13) 0.1378(6) 0.078(3) Uani 0.243(13) 1 d D . P A 2
H5AA H 0.1694 0.6883 0.1408 0.117 Uiso 0.243(13) 1 calc R . P A 2
H5AB H 0.1894 0.6520 0.1373 0.117 Uiso 0.243(13) 1 calc R . P A 2
H5AC H 0.2103 0.6824 0.1539 0.117 Uiso 0.243(13) 1 calc R . P A 2
C5P C 0.2977(3) 0.8964(3) 0.1390(2) 0.060(3) Uani 1 1 d . . . . .
H5PA H 0.2915 0.9189 0.1470 0.089 Uiso 1 1 calc GR . . . .
H5PB H 0.3248 0.8944 0.1369 0.089 Uiso 1 1 calc GR . . . .
H5PC H 0.2886 0.8786 0.1523 0.089 Uiso 1 1 calc GR . . . .
C6 C 0.2661(4) 0.7951(4) 0.1700(2) 0.083(3) Uani 1 1 d D . . . .
C6P C 0.2889(2) 0.9224(2) 0.0891(2) 0.047(2) Uani 1 1 d . . . . .
H6PA H 0.2756 0.9198 0.0705 0.071 Uiso 1 1 calc GR . . . .
H6PB H 0.3158 0.9228 0.0854 0.071 Uiso 1 1 calc GR . . . .
H6PC H 0.2812 0.9437 0.0985 0.071 Uiso 1 1 calc GR . . . .
C7 C 0.3016(6) 0.7935(5) 0.1914(4) 0.098(4) Uani 0.66(2) 1 d D . P B 1
C7A C 0.2905(9) 0.7846(9) 0.1956(6) 0.098(4) Uani 0.34(2) 1 d D . P B 2
C7P C 0.1373(2) 0.9877(2) 0.04193(17) 0.0381(18) Uani 1 1 d . . . . .
C8 C 0.2927(8) 0.8088(8) 0.2212(4) 0.104(5) Uani 0.66(2) 1 d D . P B 1
H8A H 0.2698 0.7985 0.2289 0.156 Uiso 0.66(2) 1 calc R . P B 1
H8B H 0.3133 0.8043 0.2347 0.156 Uiso 0.66(2) 1 calc R . P B 1
H8C H 0.2892 0.8335 0.2192 0.156 Uiso 0.66(2) 1 calc R . P B 1
C8A C 0.2811(13) 0.7486(9) 0.2056(9) 0.104(5) Uani 0.34(2) 1 d D . P B 2
H8AA H 0.2972 0.7423 0.2221 0.156 Uiso 0.34(2) 1 calc R . P B 2
H8AB H 0.2549 0.7476 0.2117 0.156 Uiso 0.34(2) 1 calc R . P B 2
H8AC H 0.2852 0.7326 0.1894 0.156 Uiso 0.34(2) 1 calc R . P B 2
C8P C 0.1783(3) 0.9901(2) 0.0325(2) 0.051(2) Uani 1 1 d . . . . .
H8PA H 0.1942 0.9917 0.0499 0.076 Uiso 1 1 calc GR . . . .
H8PB H 0.1818 1.0105 0.0203 0.076 Uiso 1 1 calc GR . . . .
H8PC H 0.1850 0.9697 0.0212 0.076 Uiso 1 1 calc GR . . . .
C9 C 0.3062(7) 0.7551(5) 0.1944(5) 0.105(5) Uani 0.66(2) 1 d D . P B 1
H9A H 0.2832 0.7452 0.2021 0.157 Uiso 0.66(2) 1 calc R . P B 1
H9B H 0.3117 0.7452 0.1752 0.157 Uiso 0.66(2) 1 calc R . P B 1
H9C H 0.3269 0.7503 0.2078 0.157 Uiso 0.66(2) 1 calc R . P B 1
C9A C 0.3295(10) 0.7871(13) 0.1829(9) 0.105(5) Uani 0.34(2) 1 d D . P B 2
H9AA H 0.3478 0.7807 0.1978 0.157 Uiso 0.34(2) 1 calc R . P B 2
H9AB H 0.3317 0.7717 0.1661 0.157 Uiso 0.34(2) 1 calc R . P B 2
H9AC H 0.3342 0.8106 0.1765 0.157 Uiso 0.34(2) 1 calc R . P B 2
C9P C 0.1125(3) 0.9787(2) 0.01591(18) 0.051(2) Uani 1 1 d . . . . .
H9PA H 0.1203 0.9567 0.0077 0.077 Uiso 1 1 calc GR . . . .
H9PB H 0.1148 0.9965 0.0009 0.077 Uiso 1 1 calc GR . . . .
H9PC H 0.0865 0.9772 0.0224 0.077 Uiso 1 1 calc GR . . . .
C10 C 0.3369(6) 0.8094(7) 0.1794(5) 0.104(5) Uani 0.66(2) 1 d D . P B 1
H10A H 0.3335 0.8341 0.1776 0.157 Uiso 0.66(2) 1 calc R . P B 1
H10B H 0.3576 0.8047 0.1928 0.157 Uiso 0.66(2) 1 calc R . P B 1
H10C H 0.3424 0.7996 0.1602 0.157 Uiso 0.66(2) 1 calc R . P B 1
C10A C 0.2838(15) 0.8103(12) 0.2200(8) 0.104(5) Uani 0.34(2) 1 d D . P B 2
H10D H 0.2992 0.8043 0.2369 0.157 Uiso 0.34(2) 1 calc R . P B 2
H10E H 0.2906 0.8332 0.2131 0.157 Uiso 0.34(2) 1 calc R . P B 2
H10F H 0.2574 0.8100 0.2255 0.157 Uiso 0.34(2) 1 calc R . P B 2
C11 C 0.1590(2) 0.8799(2) -0.01997(17) 0.0418(19) Uani 1 1 d . . . . .
C12 C 0.1505(3) 0.8831(3) -0.05291(18) 0.057(2) Uani 1 1 d D . . . .
C13 C 0.1766(5) 0.8642(5) -0.0714(3) 0.068(3) Uani 0.730(10) 1 d . . P C 1
H13A H 0.2022 0.8717 -0.0672 0.102 Uiso 0.730(10) 1 calc R . P C 1
H13B H 0.1744 0.8397 -0.0672 0.102 Uiso 0.730(10) 1 calc R . P C 1
H13C H 0.1708 0.8684 -0.0920 0.102 Uiso 0.730(10) 1 calc R . P C 1
C13A C 0.1350(10) 0.8479(6) -0.0606(7) 0.068(3) Uani 0.270(10) 1 d D . P C 2
H13D H 0.1542 0.8306 -0.0572 0.102 Uiso 0.270(10) 1 calc R . P C 2
H13E H 0.1132 0.8430 -0.0483 0.102 Uiso 0.270(10) 1 calc R . P C 2
H13F H 0.1276 0.8475 -0.0813 0.102 Uiso 0.270(10) 1 calc R . P C 2
C14 C 0.1544(5) 0.9227(4) -0.0619(3) 0.067(3) Uani 0.730(10) 1 d . . P C 1
H14A H 0.1373 0.9365 -0.0501 0.101 Uiso 0.730(10) 1 calc R . P C 1
H14B H 0.1801 0.9304 -0.0586 0.101 Uiso 0.730(10) 1 calc R . P C 1
H14C H 0.1482 0.9255 -0.0827 0.101 Uiso 0.730(10) 1 calc R . P C 1
C14A C 0.1870(6) 0.8885(10) -0.0686(8) 0.067(3) Uani 0.270(10) 1 d D . P C 2
H14D H 0.2040 0.8696 -0.0640 0.101 Uiso 0.270(10) 1 calc R . P C 2
H14E H 0.1826 0.8893 -0.0897 0.101 Uiso 0.270(10) 1 calc R . P C 2
H14F H 0.1982 0.9101 -0.0622 0.101 Uiso 0.270(10) 1 calc R . P C 2
C15 C 0.1098(4) 0.8734(5) -0.0575(3) 0.069(3) Uani 0.730(10) 1 d . U P C 1
H15A H 0.0940 0.8870 -0.0445 0.103 Uiso 0.730(10) 1 calc R . P C 1
H15B H 0.1028 0.8778 -0.0779 0.103 Uiso 0.730(10) 1 calc R . P C 1
H15C H 0.1064 0.8491 -0.0531 0.103 Uiso 0.730(10) 1 calc R . P C 1
C15A C 0.1217(8) 0.9104(8) -0.0580(8) 0.069(3) Uani 0.270(10) 1 d D . P C 2
H15D H 0.0990 0.9048 -0.0470 0.103 Uiso 0.270(10) 1 calc R . P C 2
H15E H 0.1314 0.9325 -0.0513 0.103 Uiso 0.270(10) 1 calc R . P C 2
H15F H 0.1158 0.9117 -0.0789 0.103 Uiso 0.270(10) 1 calc R . P C 2
C16 C 0.2697(2) 0.8919(2) 0.01743(18) 0.0405(18) Uani 1 1 d . . . . .
C17 C 0.2920(3) 0.9128(3) -0.0049(2) 0.0605(17) Uani 1 1 d D . . . .
C18 C 0.2928(5) 0.9485(4) 0.0055(4) 0.075(3) Uani 0.739(11) 1 d . U P D 1
H18A H 0.3060 0.9496 0.0242 0.112 Uiso 0.739(11) 1 calc R . P D 1
H18B H 0.3058 0.9627 -0.0089 0.112 Uiso 0.739(11) 1 calc R . P D 1
H18C H 0.2672 0.9568 0.0080 0.112 Uiso 0.739(11) 1 calc R . P D 1
C18A C 0.3249(9) 0.9293(10) 0.0112(8) 0.075(3) Uani 0.261(11) 1 d D . P D 2
H18D H 0.3155 0.9434 0.0273 0.112 Uiso 0.261(11) 1 calc R . P D 2
H18E H 0.3413 0.9115 0.0190 0.112 Uiso 0.261(11) 1 calc R . P D 2
H18F H 0.3390 0.9437 -0.0025 0.112 Uiso 0.261(11) 1 calc R . P D 2
C19 C 0.2715(4) 0.9112(4) -0.0341(3) 0.070(3) Uani 0.739(11) 1 d . . P D 1
H19A H 0.2709 0.8875 -0.0410 0.105 Uiso 0.739(11) 1 calc R . P D 1
H19B H 0.2459 0.9195 -0.0315 0.105 Uiso 0.739(11) 1 calc R . P D 1
H19C H 0.2845 0.9255 -0.0484 0.105 Uiso 0.739(11) 1 calc R . P D 1
C19A C 0.2712(10) 0.9420(8) -0.0198(8) 0.070(3) Uani 0.261(11) 1 d D . P D 2
H19D H 0.2599 0.9567 -0.0048 0.105 Uiso 0.261(11) 1 calc R . P D 2
H19E H 0.2887 0.9554 -0.0316 0.105 Uiso 0.261(11) 1 calc R . P D 2
H19F H 0.2515 0.9328 -0.0324 0.105 Uiso 0.261(11) 1 calc R . P D 2
C20 C 0.3294(5) 0.8956(5) -0.0112(4) 0.078(3) Uani 0.739(11) 1 d . U P D 1
H20A H 0.3251 0.8722 -0.0179 0.117 Uiso 0.739(11) 1 calc R . P D 1
H20B H 0.3427 0.9084 -0.0264 0.117 Uiso 0.739(11) 1 calc R . P D 1
H20C H 0.3444 0.8952 0.0067 0.117 Uiso 0.739(11) 1 calc R . P D 1
C20A C 0.3084(12) 0.8914(9) -0.0295(7) 0.078(3) Uani 0.261(11) 1 d D . P D 2
H20D H 0.3222 0.8721 -0.0212 0.117 Uiso 0.261(11) 1 calc R . P D 2
H20E H 0.2882 0.8828 -0.0420 0.117 Uiso 0.261(11) 1 calc R . P D 2
H20F H 0.3254 0.9055 -0.0412 0.117 Uiso 0.261(11) 1 calc R . P D 2
C21 C 0.2526(2) 0.9972(2) 0.17447(18) 0.046(2) Uani 1 1 d D . . . .
C22 C 0.2850(2) 1.0073(2) 0.1943(2) 0.070(3) Uani 1 1 d D . . . .
C23 C 0.2807(13) 1.0444(5) 0.2036(9) 0.074(5) Uani 0.44(4) 1 d D . P E 1
H23A H 0.2555 1.0479 0.2115 0.111 Uiso 0.44(4) 1 calc R . P E 1
H23B H 0.2992 1.0497 0.2187 0.111 Uiso 0.44(4) 1 calc R . P E 1
H23C H 0.2845 1.0593 0.1867 0.111 Uiso 0.44(4) 1 calc R . P E 1
C23A C 0.2766(10) 1.0399(5) 0.2108(7) 0.074(5) Uani 0.56(4) 1 d D . P E 2
H23D H 0.2978 1.0458 0.2233 0.111 Uiso 0.56(4) 1 calc R . P E 2
H23E H 0.2722 1.0584 0.1968 0.111 Uiso 0.56(4) 1 calc R . P E 2
H23F H 0.2543 1.0366 0.2229 0.111 Uiso 0.56(4) 1 calc R . P E 2
C24 C 0.2799(12) 0.9858(9) 0.2222(6) 0.086(5) Uani 0.44(4) 1 d D . P E 1
H24A H 0.2555 0.9908 0.2310 0.129 Uiso 0.44(4) 1 calc R . P E 1
H24B H 0.2812 0.9615 0.2173 0.129 Uiso 0.44(4) 1 calc R . P E 1
H24C H 0.2997 0.9913 0.2363 0.129 Uiso 0.44(4) 1 calc R . P E 1
C24A C 0.2940(10) 0.9771(5) 0.2144(6) 0.086(5) Uani 0.56(4) 1 d D . P E 2
H24D H 0.2992 0.9568 0.2026 0.129 Uiso 0.56(4) 1 calc R . P E 2
H24E H 0.3159 0.9825 0.2264 0.129 Uiso 0.56(4) 1 calc R . P E 2
H24F H 0.2726 0.9726 0.2272 0.129 Uiso 0.56(4) 1 calc R . P E 2
C25 C 0.3225(6) 0.9987(11) 0.1819(9) 0.084(5) Uani 0.44(4) 1 d D . P E 1
H25A H 0.3231 0.9745 0.1764 0.126 Uiso 0.44(4) 1 calc R . P E 1
H25B H 0.3272 1.0127 0.1645 0.126 Uiso 0.44(4) 1 calc R . P E 1
H25C H 0.3418 1.0032 0.1965 0.126 Uiso 0.44(4) 1 calc R . P E 1
C25A C 0.3189(6) 1.0118(10) 0.1744(6) 0.084(5) Uani 0.56(4) 1 d D . P E 2
H25D H 0.3239 0.9904 0.1640 0.126 Uiso 0.56(4) 1 calc R . P E 2
H25E H 0.3140 1.0300 0.1602 0.126 Uiso 0.56(4) 1 calc R . P E 2
H25F H 0.3407 1.0179 0.1863 0.126 Uiso 0.56(4) 1 calc R . P E 2
C26 C 0.2222(3) 1.0382(2) 0.0884(2) 0.046(2) Uani 1 1 d . . . . .
C27 C 0.2566(3) 1.0565(3) 0.0763(2) 0.0605(17) Uani 1 1 d . . . . .
C28 C 0.2826(4) 1.0637(4) 0.1005(4) 0.109(6) Uani 1 1 d . . . . .
H28A H 0.2720 1.0815 0.1131 0.163 Uiso 1 1 calc GR . . . .
H28B H 0.3065 1.0715 0.0925 0.163 Uiso 1 1 calc GR . . . .
H28C H 0.2864 1.0429 0.1120 0.163 Uiso 1 1 calc GR . . . .
C29 C 0.2454(4) 1.0873(4) 0.0583(4) 0.118(6) Uani 1 1 d . . . . .
H29A H 0.2216 1.0827 0.0484 0.178 Uiso 1 1 calc GR . . . .
H29B H 0.2647 1.0921 0.0437 0.178 Uiso 1 1 calc GR . . . .
H29C H 0.2425 1.1072 0.0711 0.178 Uiso 1 1 calc GR . . . .
C30 C 0.2745(4) 1.0310(4) 0.0540(3) 0.096(5) Uani 1 1 d . . . . .
H30A H 0.2836 1.0109 0.0645 0.145 Uiso 1 1 calc GR . . . .
H30B H 0.2955 1.0422 0.0441 0.145 Uiso 1 1 calc GR . . . .
H30C H 0.2558 1.0241 0.0396 0.145 Uiso 1 1 calc GR . . . .
N4 N 0.1797(2) 0.88384(18) 0.18413(14) 0.0360(15) Uani 1 1 d . . . . .
H4D H 0.190(3) 0.880(2) 0.171(2) 0.043 Uiso 1 1 d R . . . .
H4E H 0.171(2) 0.905(2) 0.1828(19) 0.043 Uiso 1 1 d R . . . .
C31 C 0.2064(3) 0.8785(3) 0.2096(2) 0.060(3) Uani 1 1 d . . . . .
H31 H 0.2177 0.8552 0.2082 0.072 Uiso 1 1 calc R . . . .
C32 C 0.1851(4) 0.8812(4) 0.2373(2) 0.098(5) Uani 1 1 d . . . . .
H32A H 0.1733 0.9037 0.2385 0.148 Uiso 1 1 calc GR . . . .
H32B H 0.2020 0.8782 0.2539 0.148 Uiso 1 1 calc GR . . . .
H32C H 0.1659 0.8634 0.2378 0.148 Uiso 1 1 calc GR . . . .
C33 C 0.2367(4) 0.9045(4) 0.2087(3) 0.097(5) Uani 1 1 d . . . . .
H33A H 0.2488 0.9039 0.1894 0.146 Uiso 1 1 calc GR . . . .
H33B H 0.2552 0.8994 0.2238 0.146 Uiso 1 1 calc GR . . . .
H33C H 0.2261 0.9272 0.2121 0.146 Uiso 1 1 calc GR . . . .

loop_
_atom_site_aniso_label
_atom_site_aniso_U_11
_atom_site_aniso_U_22
_atom_site_aniso_U_33
_atom_site_aniso_U_23
_atom_site_aniso_U_13
_atom_site_aniso_U_12
Gd1 0.0516(2) 0.02861(19) 0.03014(19) 0.00781(14) 0.01361(17) 0.01793(17)
Gd2 0.0380(2) 0.02423(17) 0.02242(17) -0.00209(13) 0.00859(14) -0.00480(14)
Gd3 0.02637(17) 0.02345(17) 0.02882(18) -0.00407(13) 0.00036(13) -0.00194(13)
Cu1 0.0775(8) 0.0213(4) 0.0354(5) 0.0007(4) 0.0239(5) 0.0021(5)
Cu2 0.0583(6) 0.0303(5) 0.0352(5) 0.0014(4) 0.0120(5) 0.0060(4)
Cu3 0.0350(5) 0.0245(4) 0.0484(6) 0.0090(4) 0.0053(4) 0.0013(4)
P1 0.0516(12) 0.0248(9) 0.0239(9) -0.0050(7) 0.0119(8) -0.0103(8)
P2 0.0336(10) 0.0252(9) 0.0299(9) 0.0002(7) 0.0003(8) 0.0068(7)
P3 0.0288(9) 0.0241(8) 0.0208(8) 0.0038(7) 0.0013(7) -0.0001(7)
O1 0.098(6) 0.024(3) 0.065(4) 0.002(3) 0.034(4) 0.008(3)
O1OH 0.061(4) 0.023(2) 0.030(3) 0.000(2) 0.019(3) -0.005(2)
O1P 0.052(3) 0.029(3) 0.023(2) -0.004(2) 0.008(2) 0.000(2)
O2 0.103(6) 0.031(3) 0.063(4) 0.014(3) 0.048(4) 0.021(3)
O2OH 0.056(4) 0.033(3) 0.039(3) 0.006(2) 0.015(3) 0.018(3)
O2P 0.044(3) 0.030(3) 0.026(3) -0.001(2) 0.006(2) -0.008(2)
O3 0.092(6) 0.108(7) 0.048(4) 0.034(4) 0.011(4) 0.046(5)
O3OH 0.030(3) 0.030(3) 0.050(3) -0.006(2) 0.005(2) 0.002(2)
O3P 0.054(3) 0.034(3) 0.026(3) 0.006(2) 0.009(2) 0.013(2)
O4 0.061(4) 0.059(4) 0.042(3) 0.005(3) 0.005(3) 0.025(3)
O4P 0.049(3) 0.035(3) 0.032(3) 0.001(2) 0.005(2) 0.016(2)
O5 0.041(3) 0.046(3) 0.046(3) 0.009(3) 0.014(3) 0.007(3)
O5P 0.032(3) 0.032(3) 0.031(3) -0.001(2) -0.006(2) 0.002(2)
O6 0.040(3) 0.030(3) 0.037(3) 0.000(2) 0.014(2) -0.005(2)
O6P 0.031(3) 0.026(2) 0.034(3) -0.002(2) 0.004(2) 0.003(2)
O7 0.066(4) 0.034(3) 0.030(3) -0.005(2) 0.008(3) -0.006(3)
O7P 0.033(3) 0.028(2) 0.023(2) 0.0005(19) 0.004(2) -0.002(2)
O8 0.069(4) 0.052(4) 0.026(3) -0.009(3) -0.011(3) 0.013(3)
O8P 0.026(2) 0.022(2) 0.027(2) 0.0027(19) 0.0015(19) 0.0013(19)
O9 0.042(3) 0.069(4) 0.058(4) -0.031(3) -0.017(3) 0.006(3)
O9P 0.025(2) 0.030(2) 0.029(3) 0.005(2) 0.001(2) 0.000(2)
O10 0.039(3) 0.045(3) 0.043(3) -0.010(3) 0.000(3) -0.008(3)
O11 0.038(3) 0.035(3) 0.056(4) -0.005(3) 0.010(3) -0.009(2)
O12 0.048(4) 0.031(3) 0.068(4) 0.008(3) 0.013(3) -0.011(3)
N1 0.085(6) 0.032(4) 0.037(4) -0.011(3) 0.028(4) -0.017(4)
N2 0.044(4) 0.053(4) 0.050(4) -0.006(3) 0.005(3) 0.018(3)
N3 0.051(4) 0.035(4) 0.047(4) 0.019(3) 0.000(3) 0.000(3)
C1 0.092(7) 0.033(4) 0.072(6) 0.017(4) 0.049(5) 0.017(4)
C1P 0.075(6) 0.033(4) 0.037(4) -0.014(3) 0.018(4) -0.018(4)
C2 0.100(6) 0.027(4) 0.073(5) 0.012(3) 0.032(4) 0.017(4)
C2P 0.075(7) 0.064(6) 0.041(5) -0.021(4) 0.008(5) -0.028(5)
C3 0.100(7) 0.027(5) 0.069(6) 0.018(4) 0.030(5) 0.015(5)
C3A 0.100(7) 0.027(5) 0.069(6) 0.018(4) 0.030(5) 0.015(5)
C3P 0.106(9) 0.033(5) 0.049(5) -0.010(4) 0.033(6) -0.023(5)
C4 0.111(6) 0.040(4) 0.084(5) 0.008(3) 0.029(4) 0.021(4)
C4A 0.111(6) 0.040(4) 0.084(5) 0.008(3) 0.029(4) 0.021(4)
C4P 0.035(4) 0.040(4) 0.050(5) -0.008(4) -0.005(4) 0.010(3)
C5 0.111(6) 0.040(4) 0.084(5) 0.008(3) 0.029(4) 0.021(4)
C5A 0.111(6) 0.040(4) 0.084(5) 0.008(3) 0.029(4) 0.021(4)
C5P 0.043(5) 0.075(7) 0.061(6) -0.014(5) -0.018(5) 0.015(5)
C6 0.095(7) 0.102(8) 0.052(5) 0.021(5) 0.002(5) 0.055(6)
C6P 0.033(4) 0.042(5) 0.068(6) -0.012(4) 0.014(4) -0.003(4)
C7 0.103(8) 0.127(9) 0.063(6) 0.022(5) -0.010(5) 0.060(7)
C7A 0.103(8) 0.127(9) 0.063(6) 0.022(5) -0.010(5) 0.060(7)
C7P 0.045(5) 0.035(4) 0.034(4) 0.010(3) 0.006(3) 0.001(3)
C8 0.115(13) 0.130(9) 0.066(7) 0.024(6) -0.012(7) 0.056(8)
C8A 0.115(13) 0.130(9) 0.066(7) 0.024(6) -0.012(7) 0.056(8)
C8P 0.060(6) 0.042(5) 0.050(5) 0.021(4) 0.016(4) -0.005(4)
C9 0.103(9) 0.127(9) 0.085(10) 0.019(7) -0.008(7) 0.060(7)
C9A 0.103(9) 0.127(9) 0.085(10) 0.019(7) -0.008(7) 0.060(7)
C9P 0.070(6) 0.055(5) 0.028(4) 0.016(4) -0.008(4) 0.010(5)
C10 0.104(9) 0.142(10) 0.067(7) 0.020(7) -0.009(6) 0.052(8)
C10A 0.104(9) 0.142(10) 0.067(7) 0.020(7) -0.009(6) 0.052(8)
C11 0.036(4) 0.063(5) 0.026(3) -0.008(3) 0.001(3) -0.012(4)
C12 0.065(5) 0.081(5) 0.023(3) -0.010(3) -0.004(3) -0.004(4)
C13 0.085(7) 0.089(6) 0.031(5) -0.009(4) 0.001(5) -0.003(5)
C13A 0.085(7) 0.089(6) 0.031(5) -0.009(4) 0.001(5) -0.003(5)
C14 0.077(6) 0.083(6) 0.042(6) -0.001(5) 0.000(5) -0.004(5)
C14A 0.077(6) 0.083(6) 0.042(6) -0.001(5) 0.000(5) -0.004(5)
C15 0.072(5) 0.093(6) 0.041(6) -0.005(5) -0.012(4) -0.006(4)
C15A 0.072(5) 0.093(6) 0.041(6) -0.005(5) -0.012(4) -0.006(4)
C16 0.044(4) 0.039(4) 0.039(4) 0.003(3) 0.011(3) -0.003(3)
C17 0.055(4) 0.058(4) 0.068(4) 0.018(3) 0.023(3) -0.010(3)
C18 0.080(6) 0.067(5) 0.077(6) 0.016(5) 0.024(5) -0.023(4)
C18A 0.080(6) 0.067(5) 0.077(6) 0.016(5) 0.024(5) -0.023(4)
C19 0.077(7) 0.076(6) 0.058(5) 0.025(4) 0.022(4) -0.005(5)
C19A 0.077(7) 0.076(6) 0.058(5) 0.025(4) 0.022(4) -0.005(5)
C20 0.073(6) 0.085(7) 0.077(7) 0.024(5) 0.029(5) 0.004(5)
C20A 0.073(6) 0.085(7) 0.077(7) 0.024(5) 0.029(5) 0.004(5)
C21 0.042(4) 0.061(5) 0.036(4) -0.011(4) -0.011(3) -0.008(4)
C22 0.051(4) 0.090(6) 0.070(5) -0.027(4) -0.031(4) -0.014(4)
C23 0.064(8) 0.093(7) 0.066(10) -0.028(6) -0.027(7) -0.015(5)
C23A 0.064(8) 0.093(7) 0.066(10) -0.028(6) -0.027(7) -0.015(5)
C24 0.081(11) 0.104(9) 0.073(7) -0.018(6) -0.038(6) -0.012(6)
C24A 0.081(11) 0.104(9) 0.073(7) -0.018(6) -0.038(6) -0.012(6)
C25 0.055(5) 0.104(12) 0.093(9) -0.023(7) -0.025(6) -0.006(6)
C25A 0.055(5) 0.104(12) 0.093(9) -0.023(7) -0.025(6) -0.006(6)
C26 0.045(5) 0.027(4) 0.067(6) 0.001(4) 0.018(4) -0.010(4)
C27 0.055(4) 0.058(4) 0.068(4) 0.018(3) 0.023(3) -0.010(3)
C28 0.067(8) 0.127(13) 0.133(13) -0.019(10) 0.027(9) -0.055(9)
C29 0.102(11) 0.077(9) 0.176(17) 0.058(10) 0.065(11) -0.001(8)
C30 0.062(8) 0.127(12) 0.100(10) 0.011(9) 0.041(7) -0.013(8)
N4 0.050(4) 0.035(4) 0.022(3) -0.001(3) 0.001(3) 0.015(3)
C31 0.055(6) 0.072(7) 0.052(6) -0.006(5) -0.020(5) 0.005(5)
C32 0.094(10) 0.162(15) 0.040(6) -0.009(7) -0.029(6) 0.021(10)
C33 0.101(10) 0.136(13) 0.056(7) 0.011(8) -0.028(7) -0.043(9)

loop_
_atom_type_symbol
_atom_type_description
_atom_type_scat_dispersion_real
_atom_type_scat_dispersion_imag
_atom_type_scat_source
C C 0.0033 0.0016 'International Tables Vol C Tables 4.2.6.8 and 6.1.1.4'
H H 0.0000 0.0000 'International Tables Vol C Tables 4.2.6.8 and 6.1.1.4'
Cu Cu 0.3201 1.2651 'International Tables Vol C Tables 4.2.6.8 and 6.1.1.4'
Gd Gd -0.1653 3.9035 'International Tables Vol C Tables 4.2.6.8 and 6.1.1.4'
N N 0.0061 0.0033 'International Tables Vol C Tables 4.2.6.8 and 6.1.1.4'
O O 0.0106 0.0060 'International Tables Vol C Tables 4.2.6.8 and 6.1.1.4'
P P 0.1023 0.0942 'International Tables Vol C Tables 4.2.6.8 and 6.1.1.4'

loop_
_geom_angle_atom_site_label_1
_geom_angle_atom_site_label_2
_geom_angle_atom_site_label_3
_geom_angle
_geom_angle_site_symmetry_1
_geom_angle_site_symmetry_3
O1P Gd1 Cu1 44.01(13) . .
O1P Gd1 O2OH 73.70(19) . .
O1P Gd1 O3 162.0(3) . .
O1P Gd1 O4 143.27(19) . .
O1P Gd1 C6 167.6(3) . .
O2 Gd1 Cu1 65.93(17) . .
O2 Gd1 O1P 84.3(2) . .
O2 Gd1 O2OH 79.4(2) . .
O2 Gd1 O3 89.8(3) . .
O2 Gd1 O4 87.1(3) . .
O2 Gd1 O4P 165.8(2) . .
O2 Gd1 C6 88.0(4) . .
O2OH Gd1 Cu1 33.91(15) . .
O2OH Gd1 O4 69.6(2) . .
O2OH Gd1 C6 95.4(3) . .
O3 Gd1 Cu1 145.91(19) . .
O3 Gd1 O2OH 121.9(2) . .
O3 Gd1 O4 52.8(2) . .
O3 Gd1 C6 26.7(3) . .
O3P Gd1 Cu1 128.40(15) . .
O3P Gd1 O1P 86.08(19) . .
O3P Gd1 O2 103.8(2) . .
O3P Gd1 O2OH 159.2(2) . .
O3P Gd1 O3 78.9(2) . .
O3P Gd1 O4 130.6(2) . .
O3P Gd1 O4P 90.01(19) . .
O3P Gd1 C6 105.2(3) . .
O4 Gd1 Cu1 100.24(14) . .
O4 Gd1 C6 26.1(3) . .
O4P Gd1 Cu1 108.07(13) . .
O4P Gd1 O1P 100.23(18) . .
O4P Gd1 O2OH 88.92(19) . .
O4P Gd1 O3 89.6(3) . .
O4P Gd1 O4 81.3(2) . .
O4P Gd1 C6 85.2(3) . .
C6 Gd1 Cu1 123.7(2) . .
O1OH Gd2 Cu2 34.35(14) . .
O1OH Gd2 O7 73.89(19) . .
O1OH Gd2 C11 99.1(2) . .
O2P Gd2 Cu2 105.90(14) . .
O2P Gd2 O1OH 85.80(18) . .
O2P Gd2 O6 163.88(18) . .
O2P Gd2 O6P 98.39(18) . .
O2P Gd2 O7 86.86(18) . .
O2P Gd2 O7P 87.62(17) . .
O2P Gd2 O8 102.3(2) . .
O2P Gd2 C11 95.9(2) . .
O6 Gd2 Cu2 63.74(14) . .
O6 Gd2 O1OH 79.02(18) . .
O6 Gd2 O7 83.75(19) . .
O6 Gd2 O8 82.3(2) . .
O6 Gd2 C11 81.3(2) . .
O6P Gd2 Cu2 44.84(12) . .
O6P Gd2 O1OH 74.33(17) . .
O6P Gd2 O6 82.81(18) . .
O6P Gd2 O7 147.28(19) . .
O6P Gd2 O8 152.58(19) . .
O6P Gd2 C11 163.7(2) . .
O7 Gd2 Cu2 102.60(15) . .
O7 Gd2 C11 26.3(2) . .
O7P Gd2 Cu2 129.03(12) . .
O7P Gd2 O1OH 157.25(17) . .
O7P Gd2 O6 108.49(17) . .
O7P Gd2 O6P 85.15(17) . .
O7P Gd2 O7 127.47(19) . .
O7P Gd2 O8 77.97(18) . .
O7P Gd2 C11 103.2(2) . .
O8 Gd2 Cu2 141.03(15) . .
O8 Gd2 O1OH 124.72(18) . .
O8 Gd2 O7 52.58(19) . .
O8 Gd2 C11 26.3(2) . .
C11 Gd2 Cu2 123.11(18) . .
O3OH Gd3 Cu3 35.18(13) . .
O3OH Gd3 O10 72.26(19) . .
O3OH Gd3 C21 97.5(2) . .
O5P Gd3 Cu3 126.54(13) . .
O5P Gd3 O3OH 158.25(18) . .
O5P Gd3 O8P 84.37(17) . .
O5P Gd3 O9 78.3(2) . .
O5P Gd3 O9P 90.49(18) . 4
O5P Gd3 O10 129.18(19) . .
O5P Gd3 O11 104.69(19) . .
O5P Gd3 C21 104.2(2) . .
O8P Gd3 Cu3 44.08(11) . .
O8P Gd3 O3OH 74.51(17) . .
O8P Gd3 O9 154.43(19) . .
O8P Gd3 O10 146.36(18) . .
O8P Gd3 O11 82.77(19) . .
O8P Gd3 C21 164.3(2) . .
O9 Gd3 Cu3 141.55(18) . .
O9 Gd3 O3OH 123.3(2) . .
O9 Gd3 O10 53.0(2) . .
O9 Gd3 C21 26.5(2) . .
O9P Gd3 Cu3 106.71(12) 4 .
O9P Gd3 O3OH 87.32(17) 4 .
O9P Gd3 O8P 97.68(16) 4 .
O9P Gd3 O9 101.1(2) 4 .
O9P Gd3 O10 85.93(18) 4 .
O9P Gd3 O11 164.76(18) 4 .
O9P Gd3 C21 95.4(2) 4 .
O10 Gd3 Cu3 102.77(14) . .
O10 Gd3 C21 26.6(2) . .
O11 Gd3 Cu3 63.19(15) . .
O11 Gd3 O3OH 78.09(19) . .
O11 Gd3 O9 83.6(2) . .
O11 Gd3 O10 85.5(2) . .
O11 Gd3 C21 82.3(2) . .
C21 Gd3 Cu3 123.2(2) . .
Cu2 Cu1 Gd1 76.41(3) . .
O1 Cu1 Gd1 82.7(2) . .
O1 Cu1 Cu2 132.3(2) . .
O1 Cu1 O1OH 166.4(3) . .
O1 Cu1 O1P 97.6(2) . .
O1 Cu1 N1 93.3(3) . .
O1OH Cu1 Gd1 103.42(15) . .
O1OH Cu1 Cu2 40.74(17) . .
O1OH Cu1 O1P 95.02(19) . .
O1P Cu1 Gd1 42.72(13) . .
O1P Cu1 Cu2 95.22(13) . .
O2OH Cu1 Gd1 44.16(16) . .
O2OH Cu1 Cu2 41.55(16) . .
O2OH Cu1 O1 95.5(3) . .
O2OH Cu1 O1OH 81.2(2) . .
O2OH Cu1 O1P 81.9(2) . .
O2OH Cu1 N1 165.3(3) . .
N1 Cu1 Gd1 126.0(2) . .
N1 Cu1 Cu2 133.5(2) . .
N1 Cu1 O1OH 92.8(3) . .
N1 Cu1 O1P 85.3(2) . .
Cu1 Cu2 Gd2 77.05(3) . .
O1OH Cu2 Gd2 44.85(15) . .
O1OH Cu2 Cu1 42.02(15) . .
O1OH Cu2 O2OH 81.1(2) . .
O1OH Cu2 O5 95.4(2) . .
O1OH Cu2 O6P 81.2(2) . .
O1OH Cu2 N2 162.7(3) . .
O2OH Cu2 Gd2 103.17(17) . .
O2OH Cu2 Cu1 40.16(18) . .
O2OH Cu2 O6P 93.13(19) . .
O5 Cu2 Gd2 84.56(17) . .
O5 Cu2 Cu1 131.69(19) . .
O5 Cu2 O2OH 164.0(2) . .
O5 Cu2 O6P 101.8(2) . .
O5 Cu2 N2 95.1(3) . .
O6P Cu2 Gd2 41.97(12) . .
O6P Cu2 Cu1 93.61(12) . .
N2 Cu2 Gd2 122.9(2) . .
N2 Cu2 Cu1 132.4(2) . .
N2 Cu2 O2OH 92.4(3) . .
N2 Cu2 O6P 83.2(2) . .
Cu3 Cu3 Gd3 76.80(3) 4 .
O3OH Cu3 Gd3 44.94(15) . .
O3OH Cu3 Gd3 106.01(15) 4 .
O3OH Cu3 Cu3 41.52(16) 4 4
O3OH Cu3 Cu3 42.26(15) . 4
O3OH Cu3 O3OH 83.3(2) . 4
O3OH Cu3 O8P 95.28(19) 4 .
O3OH Cu3 O8P 82.49(19) . .
O3OH Cu3 N3 92.0(3) 4 .
O3OH Cu3 N3 165.6(2) . .
O8P Cu3 Gd3 43.14(11) . .
O8P Cu3 Cu3 93.67(11) . 4
O12 Cu3 Gd3 87.01(19) . .
O12 Cu3 Cu3 131.7(2) . 4
O12 Cu3 O3OH 159.6(2) . 4
O12 Cu3 O3OH 95.9(3) . .
O12 Cu3 O8P 104.8(2) . .
O12 Cu3 N3 93.2(3) . .
N3 Cu3 Gd3 124.8(2) . .
N3 Cu3 Cu3 133.3(2) . 4
N3 Cu3 O8P 84.4(2) . .
O1P P1 O2P 111.5(3) . .
O1P P1 O3P 114.4(3) . 4
O1P P1 C1P 106.1(4) . .
O2P P1 C1P 106.1(3) . .
O3P P1 O2P 110.2(3) 4 .
O3P P1 C1P 108.1(4) 4 .
O4P P2 C4P 107.3(4) . .
O5P P2 O4P 111.2(3) . .
O5P P2 O6P 114.1(3) . .
O5P P2 C4P 107.9(3) . .
O6P P2 O4P 110.8(3) . .
O6P P2 C4P 105.1(3) . .
O7P P3 O8P 115.2(3) . .
O7P P3 O9P 111.7(3) . .
O7P P3 C7P 108.1(3) . .
O8P P3 O9P 110.4(3) . .
O8P P3 C7P 104.9(3) . .
O9P P3 C7P 106.0(3) . .
C1 O1 Cu1 127.1(6) . .
Cu1 O1OH Gd2 127.0(2) . .
Cu2 O1OH Gd2 100.8(2) . .
Cu2 O1OH Cu1 97.2(2) . .
Gd1 O1P Cu1 93.3(2) . .
P1 O1P Gd1 161.7(3) . .
P1 O1P Cu1 105.0(2) . .
C1 O2 Gd1 139.0(6) . .
Cu1 O2OH Gd1 101.9(3) . .
Cu1 O2OH Cu2 98.3(2) . .
Cu2 O2OH Gd1 127.1(2) . .
P1 O2P Gd2 137.0(3) . .
C6 O3 Gd1 94.5(6) . .
Cu3 O3OH Gd3 99.9(2) . .
Cu3 O3OH Gd3 126.2(2) 4 .
Cu3 O3OH Cu3 96.2(2) . 4
P1 O3P Gd1 170.0(4) 4 .
C6 O4 Gd1 92.9(7) . .
P2 O4P Gd1 134.4(3) . .
C16 O5 Cu2 125.6(5) . .
P2 O5P Gd3 175.2(3) . .
C16 O6 Gd2 140.6(5) . .
Gd2 O6P Cu2 93.19(17) . .
P2 O6P Gd2 160.7(3) . .
P2 O6P Cu2 105.9(3) . .
C11 O7 Gd2 92.0(5) . .
P3 O7P Gd2 168.8(3) . .
C11 O8 Gd2 94.6(5) . .
Gd3 O8P Cu3 92.78(17) . .
P3 O8P Gd3 160.6(3) . .
P3 O8P Cu3 106.2(2) . .
C21 O9 Gd3 95.4(5) . .
P3 O9P Gd3 135.2(3) . 4
C21 O10 Gd3 91.7(4) . .
C26 O11 Gd3 140.2(5) . .
C26 O12 Cu3 123.8(5) . .
C1P N1 Cu1 116.0(5) . .
C4P N2 Cu2 117.1(5) . .
C7P N3 Cu3 115.8(5) . .
O1 C1 C2 117.5(9) . .
O2 C1 O1 125.2(8) . .
O2 C1 C2 117.3(9) . .
N1 C1P P1 107.1(6) . .
N1 C1P C2P 111.0(7) . .
N1 C1P C3P 109.5(8) . .
C2P C1P P1 110.7(7) . .
C2P C1P C3P 109.7(8) . .
C3P C1P P1 108.7(6) . .
C1 C2 C3A 103.3(15) . .
C1 C2 C5 105.8(10) . .
C3 C2 C1 108.7(8) . .
C3 C2 C5 105.2(11) . .
C4 C2 C1 113.1(9) . .
C4 C2 C3 115.3(12) . .
C4 C2 C5 108.0(10) . .
C4A C2 C1 108.7(17) . .
C4A C2 C3A 102.8(18) . .
C5A C2 C1 118(2) . .
C5A C2 C3A 102(2) . .
C5A C2 C4A 119(2) . .
N2 C4P P2 106.6(6) . .
N2 C4P C5P 109.4(7) . .
N2 C4P C6P 109.7(7) . .
C5P C4P P2 111.9(6) . .
C5P C4P C6P 110.8(8) . .
C6P C4P P2 108.3(6) . .
O3 C6 Gd1 58.8(6) . .
O3 C6 C7 123.8(12) . .
O3 C6 C7A 107.5(16) . .
O4 C6 Gd1 61.1(6) . .
O4 C6 O3 119.8(11) . .
O4 C6 C7 116.0(13) . .
O4 C6 C7A 132.2(17) . .
C7 C6 Gd1 174.6(11) . .
C7A C6 Gd1 164.3(17) . .
C8 C7 C6 111.2(15) . .
C9 C7 C6 100.5(15) . .
C9 C7 C8 109.3(15) . .
C10 C7 C6 115.4(14) . .
C10 C7 C8 109.6(17) . .
C10 C7 C9 110.4(16) . .
C6 C7A C8A 111(2) . .
C6 C7A C9A 103(2) . .
C6 C7A C10A 107(2) . .
C8A C7A C10A 111(2) . .
C9A C7A C8A 112(2) . .
C9A C7A C10A 112(2) . .
N3 C7P P3 105.9(5) . .
N3 C7P C8P 109.6(7) . .
N3 C7P C9P 110.5(7) . .
C8P C7P P3 108.4(6) . .
C9P C7P P3 111.5(6) . .
C9P C7P C8P 110.6(7) . .
O7 C11 Gd2 61.7(4) . .
O7 C11 O8 120.7(7) . .
O7 C11 C12 119.7(8) . .
O8 C11 Gd2 59.1(4) . .
O8 C11 C12 119.6(8) . .
C12 C11 Gd2 174.2(6) . .
C11 C12 C14 108.2(8) . .
C13 C12 C11 113.3(10) . .
C13 C12 C14 106.6(11) . .
C13 C12 C15 114.0(11) . .
C13A C12 C11 102.9(15) . .
C14A C12 C11 107.8(16) . .
C14A C12 C13A 109.4(18) . .
C15 C12 C11 107.6(9) . .
C15 C12 C14 106.8(11) . .
C15A C12 C11 110.0(15) . .
C15A C12 C13A 110.8(18) . .
C15A C12 C14A 115.1(19) . .
O5 C16 O6 124.0(7) . .
O5 C16 C17 119.8(8) . .
O6 C16 C17 116.2(8) . .
C16 C17 C18A 107.8(16) . .
C18 C17 C16 107.4(9) . .
C18 C17 C19 109.3(11) . .
C18 C17 C20 117.3(12) . .
C19 C17 C16 108.1(9) . .
C19 C17 C20 104.0(11) . .
C19A C17 C16 116.2(15) . .
C19A C17 C18A 105.7(19) . .
C20 C17 C16 110.3(9) . .
C20A C17 C16 113.7(17) . .
C20A C17 C18A 106.9(19) . .
C20A C17 C19A 106.0(19) . .
O9 C21 Gd3 58.1(4) . .
O9 C21 O10 119.5(7) . .
O9 C21 C22 117.8(8) . .
O10 C21 Gd3 61.7(4) . .
O10 C21 C22 122.5(8) . .
C22 C21 Gd3 175.7(7) . .
C21 C22 C24 105.0(14) . .
C21 C22 C24A 108.4(11) . .
C21 C22 C25A 106.5(12) . .
C23 C22 C21 109.5(19) . .
C23 C22 C24 106.1(17) . .
C23A C22 C21 111.1(14) . .
C23A C22 C24A 113.3(15) . .
C23A C22 C25A 110.9(15) . .
C25 C22 C21 113.6(16) . .
C25 C22 C23 114.5(19) . .
C25 C22 C24 107.4(16) . .
C25A C22 C24A 106.3(13) . .
O11 C26 O12 124.2(7) . .
O11 C26 C27 117.1(8) . .
O12 C26 C27 118.8(8) . .
C26 C27 C30 105.4(9) . .
C28 C27 C26 109.3(9) . .
C28 C27 C29 115.1(12) . .
C28 C27 C30 110.5(11) . .
C29 C27 C26 110.7(9) . .
C29 C27 C30 105.3(11) . .
C32 C31 N4 108.6(8) . .
C32 C31 C33 110.8(11) . .
C33 C31 N4 110.0(9) . .

loop_
_geom_bond_atom_site_label_1
_geom_bond_atom_site_label_2
_geom_bond_distance
_geom_bond_site_symmetry_2
Gd1 Cu1 3.4125(11) .
Gd1 O1P 2.319(5) .
Gd1 O2 2.279(6) .
Gd1 O2OH 2.430(5) .
Gd1 O3 2.419(7) .
Gd1 O3P 2.246(5) .
Gd1 O4 2.470(7) .
Gd1 O4P 2.280(5) .
Gd1 C6 2.820(12) .
Gd2 Cu2 3.4194(12) .
Gd2 O1OH 2.455(5) .
Gd2 O2P 2.281(5) .
Gd2 O6 2.294(5) .
Gd2 O6P 2.290(5) .
Gd2 O7 2.492(5) .
Gd2 O7P 2.287(5) .
Gd2 O8 2.433(6) .
Gd2 C11 2.827(8) .
Gd3 Cu3 3.3726(10) .
Gd3 O3OH 2.418(5) .
Gd3 O5P 2.227(5) .
Gd3 O8P 2.309(5) .
Gd3 O9 2.406(6) .
Gd3 O9P 2.297(5) 4
Gd3 O10 2.485(5) .
Gd3 O11 2.338(6) .
Gd3 C21 2.821(7) .
Cu1 Cu2 2.9859(15) .
Cu1 O1 1.993(6) .
Cu1 O1OH 2.015(5) .
Cu1 O1P 2.375(5) .
Cu1 O2OH 1.946(7) .
Cu1 N1 1.994(9) .
Cu2 O1OH 1.964(6) .
Cu2 O2OH 2.001(6) .
Cu2 O5 1.978(6) .
Cu2 O6P 2.415(5) .
Cu2 N2 1.997(8) .
Cu3 Cu3 2.958(2) 4
Cu3 O3OH 1.972(6) .
Cu3 O3OH 2.001(5) 4
Cu3 O8P 2.349(4) .
Cu3 O12 1.958(6) .
Cu3 N3 2.006(7) .
P1 O1P 1.513(6) .
P1 O2P 1.528(5) .
P1 O3P 1.521(6) 4
P1 C1P 1.845(8) .
P2 O4P 1.529(6) .
P2 O5P 1.507(5) .
P2 O6P 1.519(5) .
P2 C4P 1.839(9) .
P3 O7P 1.505(5) .
P3 O8P 1.525(5) .
P3 O9P 1.535(5) .
P3 C7P 1.845(8) .
O1 C1 1.268(12) .
O2 C1 1.246(12) .
O3 C6 1.272(15) .
O3OH Cu3 2.001(5) 4
O3P P1 1.521(6) 4
O4 C6 1.240(13) .
O5 C16 1.250(10) .
O6 C16 1.278(10) .
O7 C11 1.252(11) .
O8 C11 1.259(10) .
O9 C21 1.264(10) .
O9P Gd3 2.297(5) 4
O10 C21 1.265(10) .
O11 C26 1.262(10) .
O12 C26 1.265(11) .
N1 C1P 1.515(12) .
N2 C4P 1.499(10) .
N3 C7P 1.496(11) .
C1 C2 1.533(12) .
C1P C2P 1.518(14) .
C1P C3P 1.545(12) .
C2 C3 1.492(17) .
C2 C3A 1.558(14) .
C2 C4 1.472(13) .
C2 C4A 1.508(13) .
C2 C5 1.576(14) .
C2 C5A 1.507(14) .
C4P C5P 1.520(12) .
C4P C6P 1.540(12) .
C6 C7 1.60(2) .
C6 C7A 1.516(18) .
C7 C8 1.524(13) .
C7 C9 1.519(13) .
C7 C10 1.512(13) .
C7A C8A 1.520(14) .
C7A C9A 1.517(14) .
C7A C10A 1.522(11) .
C7P C8P 1.536(12) .
C7P C9P 1.525(12) .
C11 C12 1.541(11) .
C12 C13 1.462(17) .
C12 C13A 1.530(13) .
C12 C14 1.612(18) .
C12 C14A 1.505(13) .
C12 C15 1.524(18) .
C12 C15A 1.505(13) .
C16 C17 1.532(11) .
C17 C18 1.478(19) .
C17 C18A 1.536(13) .
C17 C19 1.522(19) .
C17 C19A 1.527(13) .
C17 C20 1.527(18) .
C17 C20A 1.519(13) .
C21 C22 1.527(8) .
C22 C23 1.522(13) .
C22 C23A 1.514(11) .
C22 C24 1.541(13) .
C22 C24A 1.533(11) .
C22 C25 1.497(13) .
C22 C25A 1.528(11) .
C26 C27 1.529(12) .
C27 C28 1.471(18) .
C27 C29 1.517(17) .
C27 C30 1.565(17) .
N4 C31 1.524(11) .
C31 C32 1.480(16) .
C31 C33 1.488(16) .

loop_
_geom_torsion_atom_site_label_1
_geom_torsion_atom_site_label_2
_geom_torsion_atom_site_label_3
_geom_torsion_atom_site_label_4
_geom_torsion
_geom_torsion_site_symmetry_1
_geom_torsion_site_symmetry_4
Gd1 O2 C1 O1 -3(2) . .
Gd1 O2 C1 C2 178.4(8) . .
Gd1 O3 C6 O4 1.1(14) . .
Gd1 O3 C6 C7 174.3(13) . .
Gd1 O3 C6 C7A -171.7(15) . .
Gd1 O4 C6 O3 -1.1(14) . .
Gd1 O4 C6 C7 -174.8(12) . .
Gd1 O4 C6 C7A 170(2) . .
Gd1 C6 C7A C8A 35(6) . .
Gd1 C6 C7A C9A 156(4) . .
Gd1 C6 C7A C10A -86(5) . .
Gd2 O6 C16 O5 -13.2(14) . .
Gd2 O6 C16 C17 166.7(6) . .
Gd2 O7 C11 O8 -3.7(8) . .
Gd2 O7 C11 C12 173.6(7) . .
Gd2 O8 C11 O7 3.8(8) . .
Gd2 O8 C11 C12 -173.5(7) . .
Gd3 O9 C21 O10 6.3(9) . .
Gd3 O9 C21 C22 -178.8(7) . .
Gd3 O10 C21 O9 -6.1(9) . .
Gd3 O10 C21 C22 179.2(8) . .
Gd3 O11 C26 O12 -15.4(16) . .
Gd3 O11 C26 C27 165.4(7) . .
Cu1 O1 C1 O2 -1.2(18) . .
Cu1 O1 C1 C2 177.9(7) . .
Cu1 N1 C1P P1 35.8(7) . .
Cu1 N1 C1P C2P 156.8(6) . .
Cu1 N1 C1P C3P -81.9(7) . .
Cu2 O5 C16 O6 -1.8(12) . .
Cu2 O5 C16 C17 178.3(6) . .
Cu2 N2 C4P P2 41.0(7) . .
Cu2 N2 C4P C5P 162.2(7) . .
Cu2 N2 C4P C6P -76.1(8) . .
Cu3 O12 C26 O11 0.5(13) . .
Cu3 O12 C26 C27 179.7(7) . .
Cu3 N3 C7P P3 41.0(7) . .
Cu3 N3 C7P C8P -75.8(7) . .
Cu3 N3 C7P C9P 161.9(5) . .
O1 C1 C2 C3 -132.2(13) . .
O1 C1 C2 C3A -43.7(19) . .
O1 C1 C2 C4 -2.8(17) . .
O1 C1 C2 C4A 65(2) . .
O1 C1 C2 C5 115.2(12) . .
O1 C1 C2 C5A -156(2) . .
O1P P1 O2P Gd2 16.1(5) . .
O1P P1 C1P N1 -50.0(7) . .
O1P P1 C1P C2P -171.1(6) . .
O1P P1 C1P C3P 68.3(8) . .
O2 C1 C2 C3 47.0(16) . .
O2 C1 C2 C3A 135.5(18) . .
O2 C1 C2 C4 176.4(12) . .
O2 C1 C2 C4A -116(2) . .
O2 C1 C2 C5 -65.6(13) . .
O2 C1 C2 C5A 24(3) . .
O2P P1 O1P Gd1 97.9(10) . .
O2P P1 O1P Cu1 -77.4(3) . .
O2P P1 C1P N1 68.7(7) . .
O2P P1 C1P C2P -52.4(7) . .
O2P P1 C1P C3P -173.1(7) . .
O3 C6 C7 C8 -27(2) . .
O3 C6 C7 C9 88.4(18) . .
O3 C6 C7 C10 -152.9(17) . .
O3 C6 C7A C8A 63(2) . .
O3 C6 C7A C9A -177(2) . .
O3 C6 C7A C10A -59(3) . .
O3P P1 O1P Gd1 -28.0(11) 4 .
O3P P1 O1P Cu1 156.7(3) 4 .
O3P P1 O2P Gd2 144.2(4) 4 .
O3P P1 C1P N1 -173.1(6) 4 .
O3P P1 C1P C2P 65.7(7) 4 .
O3P P1 C1P C3P -54.9(8) 4 .
O4 C6 C7 C8 146.2(17) . .
O4 C6 C7 C9 -98.2(16) . .
O4 C6 C7 C10 20(2) . .
O4 C6 C7A C8A -109(3) . .
O4 C6 C7A C9A 11(3) . .
O4 C6 C7A C10A 130(3) . .
O4P P2 O6P Gd2 109.6(9) . .
O4P P2 O6P Cu2 -79.6(3) . .
O4P P2 C4P N2 66.8(6) . .
O4P P2 C4P C5P -52.8(7) . .
O4P P2 C4P C6P -175.3(5) . .
O5 C16 C17 C18 -114.1(11) . .
O5 C16 C17 C18A -56(2) . .
O5 C16 C17 C19 128.1(11) . .
O5 C16 C17 C19A -174.2(19) . .
O5 C16 C17 C20 14.9(15) . .
O5 C16 C17 C20A 62(2) . .
O5P P2 O4P Gd1 147.1(4) . .
O5P P2 O6P Gd2 -16.8(11) . .
O5P P2 O6P Cu2 154.1(3) . .
O5P P2 C4P N2 -173.3(5) . .
O5P P2 C4P C5P 67.1(7) . .
O5P P2 C4P C6P -55.4(6) . .
O6 C16 C17 C18 66.0(13) . .
O6 C16 C17 C18A 124.2(18) . .
O6 C16 C17 C19 -51.8(12) . .
O6 C16 C17 C19A 6(2) . .
O6 C16 C17 C20 -165.0(11) . .
O6 C16 C17 C20A -118(2) . .
O6P P2 O4P Gd1 19.1(5) . .
O6P P2 C4P N2 -51.2(6) . .
O6P P2 C4P C5P -170.8(6) . .
O6P P2 C4P C6P 66.7(6) . .
O7 C11 C12 C13 -33.3(14) . .
O7 C11 C12 C13A 39.1(17) . .
O7 C11 C12 C14 -151.3(9) . .
O7 C11 C12 C14A -76.5(19) . .
O7 C11 C12 C15 93.7(11) . .
O7 C11 C12 C15A 157.2(17) . .
O7P P3 O8P Gd3 -13.3(10) . .
O7P P3 O8P Cu3 155.5(2) . .
O7P P3 O9P Gd3 143.7(3) . 4
O7P P3 C7P N3 -175.1(5) . .
O7P P3 C7P C8P -57.5(7) . .
O7P P3 C7P C9P 64.6(7) . .
O8 C11 C12 C13 144.0(11) . .
O8 C11 C12 C13A -143.6(17) . .
O8 C11 C12 C14 26.0(12) . .
O8 C11 C12 C14A 100.8(18) . .
O8 C11 C12 C15 -89.0(12) . .
O8 C11 C12 C15A -25.5(19) . .
O8P P3 O7P Gd2 -67.4(16) . .
O8P P3 O9P Gd3 14.2(5) . 4
O8P P3 C7P N3 -51.8(6) . .
O8P P3 C7P C8P 65.8(6) . .
O8P P3 C7P C9P -172.1(6) . .
O9 C21 C22 C23 162(2) . .
O9 C21 C22 C23A 177.9(16) . .
O9 C21 C22 C24 -84(2) . .
O9 C21 C22 C24A -57.0(19) . .
O9 C21 C22 C25 33(2) . .
O9 C21 C22 C25A 57.1(18) . .
O9P P3 O7P Gd2 165.6(15) . .
O9P P3 O8P Gd3 114.3(8) . .
O9P P3 O8P Cu3 -76.9(3) . .
O9P P3 C7P N3 65.1(6) . .
O9P P3 C7P C8P -177.3(6) . .
O9P P3 C7P C9P -55.2(7) . .
O10 C21 C22 C23 -23(2) . .
O10 C21 C22 C23A -7.3(19) . .
O10 C21 C22 C24 90(2) . .
O10 C21 C22 C24A 117.8(19) . .
O10 C21 C22 C25 -153(2) . .
O10 C21 C22 C25A -128.1(17) . .
O11 C26 C27 C28 -53.4(13) . .
O11 C26 C27 C29 178.8(11) . .
O11 C26 C27 C30 65.4(12) . .
O12 C26 C27 C28 127.3(12) . .
O12 C26 C27 C29 -0.6(15) . .
O12 C26 C27 C30 -113.9(11) . .
C1P P1 O1P Gd1 -147.1(10) . .
C1P P1 O1P Cu1 37.6(4) . .
C1P P1 O2P Gd2 -99.0(5) . .
C4P P2 O4P Gd1 -95.1(5) . .
C4P P2 O6P Gd2 -134.8(9) . .
C4P P2 O6P Cu2 36.1(4) . .
C7P P3 O7P Gd2 49.4(17) . .
C7P P3 O8P Gd3 -132.0(9) . .
C7P P3 O8P Cu3 36.8(3) . .
C7P P3 O9P Gd3 -98.8(4) . 4
